data_4330445
loop_
_publ_author_name
'Apurba Biswas'
'Lakshmi Kanta Das'
'Michael G. B. Drew'
'Carmen Diaz'
'Ashutosh Ghosh'

_publ_section_title
;
 Insertion of a Hydroxido Bridge into a Diphenoxido Dinuclear Copper(II)
 Complex: Drastic Change of the Magnetic Property from Strong
 Antiferromagnetic to Ferromagnetic and Enhancement in the Catecholase
 Activity
;
_journal_name_full 'Inorganic Chemistry'
_journal_page_first 10111
_journal_page_last 10121
_journal_paper_doi 10.1021/ic300319s
_journal_volume 51
_journal_year 2012
_chemical_formula_sum 'C26 H43 Cl Cu2 N4 O7'
_chemical_formula_weight 686.17
_chemical_name_systematic
; 
 ? 
;
_space_group_IT_number 2
_symmetry_cell_setting triclinic
_symmetry_space_group_name_Hall '-P 1'
_symmetry_space_group_name_H-M 'P -1'
_atom_sites_solution_hydrogens geom
_atom_sites_solution_primary direct
_atom_sites_solution_secondary difmap
_audit_creation_method SHELXL-97
_cell_angle_alpha 81.778(4)
_cell_angle_beta 84.012(4)
_cell_angle_gamma 89.282(4)
_cell_formula_units_Z 4
_cell_length_a 12.912(4)
_cell_length_b 13.044(4)
_cell_length_c 19.528(6)
_cell_measurement_reflns_used 23371
_cell_measurement_temperature 293(2)
_cell_measurement_theta_max 25.20
_cell_measurement_theta_min 1.06
_cell_volume 3237.4(17)
_computing_cell_refinement 'Crysalis, Oxford Diffraction'
_computing_data_collection 'Crysalis, Oxford Diffraction'
_computing_data_reduction 'Crysalis, Oxford Diffraction'
_computing_molecular_graphics PLATON(Spek,2004)
_computing_structure_refinement 'SHELXL-97 (Sheldrick, 1997)'
_computing_structure_solution 'SHELXS-97 (Sheldrick, 1997)'
_diffrn_ambient_temperature 293(2)
_diffrn_measured_fraction_theta_full 0.985
_diffrn_measured_fraction_theta_max 0.985
_diffrn_measurement_device 'Oxford Diffaction X-Calibur System'
_diffrn_measurement_method '321 frames, counting time 10 s.'
_diffrn_radiation_monochromator graphite
_diffrn_radiation_source 'fine-focus sealed tube'
_diffrn_radiation_type MoK\a
_diffrn_radiation_wavelength 0.71073
_diffrn_reflns_av_R_equivalents 0.0477
_diffrn_reflns_av_sigmaI/netI 0.0801
_diffrn_reflns_limit_h_max 15
_diffrn_reflns_limit_h_min -15
_diffrn_reflns_limit_k_max 15
_diffrn_reflns_limit_k_min -15
_diffrn_reflns_limit_l_max 21
_diffrn_reflns_limit_l_min -23
_diffrn_reflns_number 23371
_diffrn_reflns_theta_full 25.20
_diffrn_reflns_theta_max 25.20
_diffrn_reflns_theta_min 1.06
_diffrn_standards_decay_% n/a
_diffrn_standards_interval_count n/a
_diffrn_standards_interval_time n/a
_diffrn_standards_number n/a
_exptl_absorpt_coefficient_mu 1.442
_exptl_absorpt_correction_T_max 1.000
_exptl_absorpt_correction_T_min 0.875
_exptl_absorpt_correction_type empirical
_exptl_absorpt_process_details 'ABSPACK, Oxford Diffraction Ltd'
_exptl_crystal_colour green
_exptl_crystal_density_diffrn 1.408
_exptl_crystal_description needle
_exptl_crystal_F_000 1432
_exptl_crystal_size_max 0.30
_exptl_crystal_size_mid 0.05
_exptl_crystal_size_min 0.05
_refine_diff_density_max 1.321
_refine_diff_density_min -0.495
_refine_diff_density_rms 0.103
_refine_ls_extinction_method none
_refine_ls_goodness_of_fit_ref 1.062
_refine_ls_hydrogen_treatment constr
_refine_ls_matrix_type full
_refine_ls_number_parameters 731
_refine_ls_number_reflns 11514
_refine_ls_number_restraints 40
_refine_ls_restrained_S_all 2.062
_refine_ls_R_factor_all 0.1090
_refine_ls_R_factor_gt 0.0682
_refine_ls_shift/su_max 0.000
_refine_ls_shift/su_mean 0.000
_refine_ls_structure_factor_coef Fsqd
_refine_ls_weighting_details
;
_refine_ls_weighting_details 
  w=1/[\s^2^(Fo^2^)+(0.1245P)^2^+0.0000P] where P=(Fo^2^+2Fc^2^)/3 
;
_refine_ls_weighting_scheme calc
_refine_ls_wR_factor_gt 0.1997
_refine_ls_wR_factor_ref 0.2228
_reflns_number_gt 7193
_reflns_number_total 11514
_reflns_threshold_expression >2sigma(I)
_cod_data_source_file ic300319s_si_002_2.cif
_cod_data_source_block 2
_cod_original_cell_volume 3237.3(17)
_cod_database_code 4330445

loop_
_symmetry_equiv_pos_as_xyz
'x, y, z'
'-x, -y, -z'

loop_
_atom_site_label
_atom_site_type_symbol
_atom_site_fract_x
_atom_site_fract_y
_atom_site_fract_z
_atom_site_U_iso_or_equiv
_atom_site_adp_type
_atom_site_occupancy
_atom_site_symmetry_multiplicity
_atom_site_calc_flag
_atom_site_refinement_flags
Cu2A Cu 0.47822(11) 0.05558(10) 0.23372(8) 0.0526(4) Uani 1 1 d .
Cu1A Cu 0.42598(10) -0.15136(10) 0.22985(7) 0.0490(4) Uani 1 1 d .
Cu1B Cu 1.06019(10) 0.43218(10) 0.22898(7) 0.0486(4) Uani 1 1 d .
Cu2B Cu 0.85056(10) 0.48414(10) 0.22311(7) 0.0480(4) Uani 1 1 d .
O11A O 0.5443(6) -0.1157(6) 0.2763(4) 0.058(2) Uani 1 1 d .
C12A C 0.5771(10) -0.1674(9) 0.3335(6) 0.056(3) Uani 1 1 d .
C13A C 0.6795(11) -0.1594(10) 0.3477(8) 0.072(4) Uani 1 1 d .
H13A H 0.7248 -0.1160 0.3167 0.086 Uiso 1 1 calc R
C14A C 0.7168(12) -0.2137(13) 0.4064(9) 0.082(4) Uani 1 1 d .
H14A H 0.7863 -0.2070 0.4136 0.098 Uiso 1 1 calc R
C15A C 0.6538(15) -0.2755(14) 0.4527(9) 0.094(5) Uani 1 1 d .
H15A H 0.6787 -0.3102 0.4926 0.113 Uiso 1 1 calc R
C16A C 0.5502(14) -0.2877(12) 0.4406(8) 0.084(4) Uani 1 1 d .
H16A H 0.5075 -0.3333 0.4719 0.101 Uiso 1 1 calc R
C17A C 0.5097(10) -0.2335(9) 0.3834(6) 0.058(3) Uani 1 1 d .
C18A C 0.3976(10) -0.2416(10) 0.3731(7) 0.066(3) Uani 1 1 d .
H18A H 0.3652 -0.2950 0.4082 0.079 Uiso 1 1 calc R
H18B H 0.3636 -0.1765 0.3797 0.079 Uiso 1 1 calc R
N19A N 0.3810(8) -0.2660(7) 0.3042(5) 0.057(3) Uani 1 1 d .
H19A H 0.4184 -0.3236 0.2964 0.068 Uiso 1 1 calc R
C20A C 0.2711(10) -0.2847(11) 0.2963(7) 0.072(4) Uani 1 1 d .
H20A H 0.2285 -0.2267 0.3080 0.087 Uiso 1 1 calc R
H20B H 0.2459 -0.3468 0.3265 0.087 Uiso 1 1 calc R
C21A C 0.2669(10) -0.2972(10) 0.2222(7) 0.069(4) Uani 1 1 d .
H21A H 0.1951 -0.3061 0.2136 0.083 Uiso 1 1 calc R
H21B H 0.3052 -0.3587 0.2122 0.083 Uiso 1 1 calc R
N22A N 0.3124(7) -0.2050(7) 0.1757(5) 0.054(2) Uani 1 1 d .
C23A C 0.2317(10) -0.1245(10) 0.1663(8) 0.075(4) Uani 1 1 d .
H23A H 0.2655 -0.0609 0.1433 0.090 Uiso 1 1 calc R
H23B H 0.2018 -0.1117 0.2120 0.090 Uiso 1 1 calc R
C24A C 0.1431(13) -0.1475(14) 0.1250(11) 0.121(7) Uani 1 1 d .
H24A H 0.0916 -0.0940 0.1266 0.181 Uiso 1 1 calc R
H24B H 0.1120 -0.2130 0.1448 0.181 Uiso 1 1 calc R
H24C H 0.1699 -0.1502 0.0775 0.181 Uiso 1 1 calc R
C25A C 0.3575(11) -0.2324(12) 0.1074(8) 0.077(4) Uani 1 1 d .
H25A H 0.3734 -0.1695 0.0752 0.092 Uiso 1 1 calc R
H25B H 0.3065 -0.2713 0.0884 0.092 Uiso 1 1 calc R
C26A C 0.4561(13) -0.2966(13) 0.1142(8) 0.096(5) Uani 1 1 d .
H26A H 0.4863 -0.3079 0.0688 0.144 Uiso 1 1 calc R
H26B H 0.4392 -0.3621 0.1421 0.144 Uiso 1 1 calc R
H26C H 0.5050 -0.2603 0.1358 0.144 Uiso 1 1 calc R
O31A O 0.3421(6) 0.0000(6) 0.2724(4) 0.060(2) Uani 1 1 d .
C32A C 0.2889(11) 0.0217(9) 0.3315(7) 0.063(3) Uani 1 1 d .
C33A C 0.1789(11) 0.0078(10) 0.3395(7) 0.071(4) Uani 1 1 d .
H33A H 0.1463 -0.0168 0.3048 0.085 Uiso 1 1 calc R
C34A C 0.1193(12) 0.0309(11) 0.3997(9) 0.083(5) Uani 1 1 d .
H34A H 0.0477 0.0202 0.4046 0.100 Uiso 1 1 calc R
C35A C 0.1637(16) 0.0683(12) 0.4507(9) 0.090(5) Uani 1 1 d .
H35A H 0.1239 0.0837 0.4904 0.108 Uiso 1 1 calc R
C36A C 0.2695(16) 0.0830(10) 0.4421(7) 0.085(5) Uani 1 1 d .
H36A H 0.2996 0.1097 0.4770 0.102 Uiso 1 1 calc R
C37A C 0.3355(11) 0.0608(9) 0.3844(7) 0.062(3) Uani 1 1 d .
C38A C 0.4501(12) 0.0732(10) 0.3791(7) 0.072(4) Uani 1 1 d .
H38A H 0.4824 0.0053 0.3834 0.087 Uiso 1 1 calc R
H38B H 0.4683 0.1074 0.4171 0.087 Uiso 1 1 calc R
N39A N 0.4915(8) 0.1344(7) 0.3121(5) 0.063(3) Uani 1 1 d .
H39A H 0.4542 0.1940 0.3053 0.075 Uiso 1 1 calc R
C40A C 0.6028(12) 0.1607(11) 0.3076(9) 0.085(5) Uani 1 1 d .
H40A H 0.6432 0.0988 0.3200 0.102 Uiso 1 1 calc R
H40B H 0.6138 0.2093 0.3393 0.102 Uiso 1 1 calc R
C41A C 0.6362(11) 0.2078(11) 0.2344(9) 0.080(4) Uani 1 1 d .
H41A H 0.6011 0.2734 0.2238 0.095 Uiso 1 1 calc R
H41B H 0.7106 0.2205 0.2286 0.095 Uiso 1 1 calc R
N42A N 0.6095(8) 0.1355(7) 0.1862(6) 0.062(3) Uani 1 1 d .
C43A C 0.6962(10) 0.0585(11) 0.1791(9) 0.080(4) Uani 1 1 d .
H43A H 0.6738 0.0069 0.1526 0.095 Uiso 1 1 calc R
H43B H 0.7058 0.0234 0.2252 0.095 Uiso 1 1 calc R
C44A C 0.8022(12) 0.1005(15) 0.1446(12) 0.124(7) Uani 1 1 d .
H44A H 0.8536 0.0469 0.1503 0.186 Uiso 1 1 calc R
H44B H 0.8216 0.1582 0.1660 0.186 Uiso 1 1 calc R
H44C H 0.7979 0.1225 0.0960 0.186 Uiso 1 1 calc R
C45A C 0.5897(11) 0.1944(11) 0.1163(8) 0.080(4) Uani 1 1 d .
H45A H 0.6459 0.2435 0.1003 0.096 Uiso 1 1 calc R
H45B H 0.5889 0.1464 0.0828 0.096 Uiso 1 1 calc R
C46A C 0.4879(13) 0.2515(13) 0.1206(9) 0.099(5) Uani 1 1 d .
H46A H 0.4809 0.2939 0.0769 0.149 Uiso 1 1 calc R
H46B H 0.4862 0.2945 0.1567 0.149 Uiso 1 1 calc R
H46C H 0.4316 0.2025 0.1309 0.149 Uiso 1 1 calc R
O1A O 0.4677(6) -0.0311(6) 0.1636(4) 0.061(2) Uani 1 1 d .
H1A H 0.4786 -0.0195 0.1152 0.073 Uiso 1 1 calc R
O11B O 1.0029(6) 0.5505(6) 0.2681(4) 0.059(2) Uani 1 1 d .
C12B C 1.0244(9) 0.5845(10) 0.3269(7) 0.057(3) Uani 1 1 d .
C13B C 1.0044(10) 0.6877(11) 0.3354(8) 0.075(4) Uani 1 1 d .
H13B H 0.9765 0.7330 0.3008 0.091 Uiso 1 1 calc R
C14B C 1.0272(12) 0.7218(15) 0.3975(11) 0.100(6) Uani 1 1 d .
H14B H 1.0110 0.7896 0.4041 0.120 Uiso 1 1 calc R
C15B C 1.0726(13) 0.6586(19) 0.4487(9) 0.096(6) Uani 1 1 d .
H15B H 1.0891 0.6828 0.4888 0.116 Uiso 1 1 calc R
C16B C 1.0915(11) 0.5624(15) 0.4382(7) 0.080(4) Uani 1 1 d .
H16B H 1.1228 0.5198 0.4725 0.096 Uiso 1 1 calc R
C17B C 1.0686(10) 0.5176(11) 0.3798(7) 0.064(3) Uani 1 1 d .
C18B C 1.0859(11) 0.4051(12) 0.3746(7) 0.075(4) Uani 1 1 d .
H18C H 1.1244 0.3743 0.4124 0.090 Uiso 1 1 calc R
H18D H 1.0190 0.3702 0.3795 0.090 Uiso 1 1 calc R
N19B N 1.1428(7) 0.3898(8) 0.3087(5) 0.059(3) Uani 1 1 d .
H19B H 1.2031 0.4270 0.3023 0.071 Uiso 1 1 calc R
C20B C 1.1671(11) 0.2795(11) 0.3043(8) 0.076(4) Uani 1 1 d .
H20C H 1.1041 0.2382 0.3149 0.092 Uiso 1 1 calc R
H20D H 1.2156 0.2540 0.3375 0.092 Uiso 1 1 calc R
C21B C 1.2142(10) 0.2720(11) 0.2322(8) 0.075(4) Uani 1 1 d .
H21C H 1.2265 0.2000 0.2269 0.089 Uiso 1 1 calc R
H21D H 1.2804 0.3083 0.2234 0.089 Uiso 1 1 calc R
N22B N 1.1413(7) 0.3193(7) 0.1813(5) 0.058(3) Uani 1 1 d .
C23B C 1.1979(10) 0.3647(10) 0.1142(7) 0.065(3) Uani 1 1 d .
H23C H 1.1483 0.3806 0.0801 0.078 Uiso 1 1 calc R
H23D H 1.2460 0.3136 0.0979 0.078 Uiso 1 1 calc R
C24B C 1.2574(12) 0.4610(11) 0.1184(8) 0.090(5) Uani 1 1 d .
H24D H 1.2963 0.4836 0.0743 0.135 Uiso 1 1 calc R
H24E H 1.3043 0.4468 0.1536 0.135 Uiso 1 1 calc R
H24F H 1.2096 0.5144 0.1300 0.135 Uiso 1 1 calc R
C25B C 1.0642(10) 0.2387(10) 0.1710(8) 0.076(4) Uani 1 1 d .
H25C H 1.0117 0.2726 0.1436 0.091 Uiso 1 1 calc R
H25D H 1.0295 0.2108 0.2161 0.091 Uiso 1 1 calc R
C26B C 1.1090(13) 0.1490(12) 0.1356(10) 0.108(6) Uani 1 1 d .
H26D H 1.0533 0.1061 0.1271 0.161 Uiso 1 1 calc R
H26E H 1.1540 0.1088 0.1652 0.161 Uiso 1 1 calc R
H26F H 1.1480 0.1755 0.0923 0.161 Uiso 1 1 calc R
O31B O 0.8912(6) 0.3498(6) 0.2688(4) 0.056(2) Uani 1 1 d .
C32B C 0.8458(8) 0.2980(9) 0.3282(6) 0.052(3) Uani 1 1 d .
C33B C 0.8600(10) 0.1920(10) 0.3431(7) 0.065(3) Uani 1 1 d .
H33B H 0.8998 0.1584 0.3106 0.078 Uiso 1 1 calc R
C34B C 0.8179(11) 0.1343(11) 0.4041(8) 0.075(4) Uani 1 1 d .
H34B H 0.8311 0.0636 0.4131 0.091 Uiso 1 1 calc R
C35B C 0.7556(12) 0.1829(13) 0.4517(8) 0.085(5) Uani 1 1 d .
H35B H 0.7251 0.1450 0.4926 0.103 Uiso 1 1 calc R
C36B C 0.7396(11) 0.2857(12) 0.4380(6) 0.071(4) Uani 1 1 d .
H36B H 0.6973 0.3174 0.4703 0.086 Uiso 1 1 calc R
C37B C 0.7840(9) 0.3476(10) 0.3772(6) 0.057(3) Uani 1 1 d .
C38B C 0.7692(10) 0.4619(10) 0.3663(6) 0.064(3) Uani 1 1 d .
H38C H 0.7167 0.4805 0.4016 0.077 Uiso 1 1 calc R
H38D H 0.8339 0.4953 0.3718 0.077 Uiso 1 1 calc R
N39B N 0.7375(7) 0.5004(7) 0.2978(5) 0.054(2) Uani 1 1 d .
H39B H 0.6800 0.4652 0.2908 0.065 Uiso 1 1 calc R
C40B C 0.7152(11) 0.6121(11) 0.2893(7) 0.074(4) Uani 1 1 d .
H40C H 0.7742 0.6504 0.2997 0.089 Uiso 1 1 calc R
H40D H 0.6548 0.6265 0.3203 0.089 Uiso 1 1 calc R
C41B C 0.6949(10) 0.6424(10) 0.2150(8) 0.073(4) Uani 1 1 d .
H41C H 0.6829 0.7164 0.2060 0.088 Uiso 1 1 calc R
H41D H 0.6332 0.6070 0.2059 0.088 Uiso 1 1 calc R
N42B N 0.7885(8) 0.6132(7) 0.1677(5) 0.059(3) Uani 1 1 d .
C43B C 0.8698(12) 0.6996(10) 0.1571(9) 0.088(5) Uani 1 1 d .
H43C H 0.8882 0.7105 0.2025 0.106 Uiso 1 1 calc R
H43D H 0.9320 0.6759 0.1317 0.106 Uiso 1 1 calc R
C45B C 0.7561(12) 0.5909(11) 0.1022(8) 0.080(4) Uani 1 1 d .
H45C H 0.8174 0.5865 0.0696 0.096 Uiso 1 1 calc R
H45D H 0.7140 0.6479 0.0830 0.096 Uiso 1 1 calc R
C44B C 0.8392(17) 0.8018(14) 0.1196(15) 0.164(10) Uani 1 1 d .
H44D H 0.9004 0.8431 0.1038 0.247 Uiso 1 1 calc R
H44E H 0.7936 0.8372 0.1505 0.247 Uiso 1 1 calc R
H44F H 0.8039 0.7908 0.0803 0.247 Uiso 1 1 calc R
C46B C 0.6934(15) 0.4899(15) 0.1094(9) 0.111(6) Uani 1 1 d .
H46D H 0.6633 0.4860 0.0669 0.166 Uiso 1 1 calc R
H46E H 0.6390 0.4887 0.1470 0.166 Uiso 1 1 calc R
H46F H 0.7388 0.4318 0.1187 0.166 Uiso 1 1 calc R
Cl6 Cl 0.4397(3) 0.4357(2) 0.3251(2) 0.0740(10) Uani 1 1 d D
O61 O 0.3949(18) 0.3374(16) 0.3533(13) 0.116(8) Uiso 0.50 1 d PD
O62 O 0.359(2) 0.498(2) 0.2933(14) 0.147(10) Uiso 0.50 1 d PD
O63 O 0.490(2) 0.490(2) 0.3695(14) 0.153(11) Uiso 0.50 1 d PD
O64 O 0.519(2) 0.416(3) 0.2663(14) 0.183(13) Uiso 0.50 1 d PD
O65 O 0.3496(16) 0.4724(18) 0.3649(12) 0.119(8) Uiso 0.50 1 d PD
O66 O 0.483(2) 0.520(2) 0.2746(13) 0.153(11) Uiso 0.50 1 d PD
O67 O 0.5187(19) 0.390(2) 0.3662(13) 0.146(10) Uiso 0.50 1 d PD
O68 O 0.402(2) 0.355(2) 0.2885(16) 0.161(11) Uiso 0.50 1 d PD
Cl8 Cl 0.6436(6) -0.0819(7) 0.0040(4) 0.093(2) Uani 0.50 1 d PD
O81 O 0.6252(19) -0.1153(19) 0.0787(8) 0.132(9) Uiso 0.50 1 d PD
O82 O 0.5512(19) -0.029(3) -0.0188(16) 0.225(18) Uiso 0.50 1 d PD
O83 O 0.725(3) 0.013(2) -0.0002(19) 0.28(3) Uiso 0.50 1 d PD
O84 O 0.682(3) -0.155(2) -0.0346(16) 0.27(2) Uiso 0.50 1 d PD
Cl7 Cl 0.9092(7) 0.3419(6) 0.0008(4) 0.084(2) Uani 0.50 1 d PD
O71 O 0.904(2) 0.368(2) -0.0773(12) 0.150(10) Uiso 0.50 1 d PD
O72 O 0.970(2) 0.2477(19) 0.0065(15) 0.149(10) Uiso 0.50 1 d PD
O73 O 0.949(3) 0.425(2) 0.0160(18) 0.198(15) Uiso 0.50 1 d PD
O74 O 0.801(2) 0.324(4) 0.027(2) 0.32(3) Uiso 0.50 1 d PD
O1B O 0.9701(5) 0.4718(6) 0.1564(4) 0.055(2) Uani 1 1 d .
H1B H 0.9803 0.4812 0.1080 0.065 Uiso 1 1 calc R

loop_
_atom_site_aniso_label
_atom_site_aniso_U_11
_atom_site_aniso_U_22
_atom_site_aniso_U_33
_atom_site_aniso_U_23
_atom_site_aniso_U_13
_atom_site_aniso_U_12
Cu2A 0.0501(9) 0.0453(8) 0.0652(10) -0.0162(6) -0.0063(7) -0.0097(6)
Cu1A 0.0460(8) 0.0437(7) 0.0579(9) -0.0126(6) 0.0005(6) -0.0113(6)
Cu1B 0.0426(8) 0.0482(8) 0.0541(9) -0.0043(6) -0.0044(6) 0.0050(6)
Cu2B 0.0421(8) 0.0476(8) 0.0546(9) -0.0106(6) -0.0030(6) 0.0072(6)
O11A 0.053(5) 0.054(5) 0.068(6) -0.009(4) -0.013(4) -0.009(4)
C12A 0.058(8) 0.058(7) 0.058(8) -0.026(6) -0.008(6) 0.005(6)
C13A 0.074(10) 0.065(8) 0.085(10) -0.028(7) -0.021(8) 0.006(7)
C14A 0.063(9) 0.108(12) 0.085(11) -0.037(10) -0.024(9) 0.008(9)
C15A 0.097(13) 0.111(13) 0.083(12) -0.033(10) -0.031(11) 0.031(11)
C16A 0.104(13) 0.086(10) 0.063(10) -0.018(8) 0.001(9) 0.010(9)
C17A 0.068(8) 0.059(7) 0.051(7) -0.023(6) -0.007(6) 0.006(6)
C18A 0.063(9) 0.069(8) 0.062(8) -0.007(6) 0.009(7) 0.002(6)
N19A 0.057(6) 0.046(5) 0.066(7) -0.010(5) 0.005(5) -0.011(4)
C20A 0.065(9) 0.069(8) 0.080(10) -0.007(7) 0.008(7) -0.023(7)
C21A 0.059(8) 0.056(7) 0.094(11) -0.012(7) -0.011(7) -0.022(6)
N22A 0.052(6) 0.047(5) 0.066(7) -0.019(5) -0.005(5) -0.009(4)
C23A 0.054(8) 0.062(8) 0.112(12) -0.021(7) -0.014(8) -0.003(6)
C24A 0.073(11) 0.110(14) 0.20(2) -0.062(14) -0.059(13) 0.011(10)
C25A 0.065(9) 0.084(10) 0.088(11) -0.029(8) -0.014(8) -0.010(7)
C26A 0.097(12) 0.111(13) 0.082(11) -0.034(9) 0.003(9) 0.020(10)
O31A 0.054(5) 0.057(5) 0.070(6) -0.025(4) 0.004(4) -0.007(4)
C32A 0.075(9) 0.040(6) 0.071(9) -0.008(6) 0.012(7) -0.001(6)
C33A 0.079(10) 0.056(7) 0.076(9) -0.014(7) 0.012(8) -0.003(7)
C34A 0.076(10) 0.059(8) 0.100(12) 0.007(8) 0.028(9) 0.013(7)
C35A 0.107(14) 0.069(9) 0.084(12) -0.008(8) 0.032(11) 0.019(9)
C36A 0.143(16) 0.057(8) 0.055(9) -0.012(6) -0.007(10) 0.019(9)
C37A 0.084(10) 0.044(6) 0.059(8) -0.015(6) -0.006(7) 0.010(6)
C38A 0.092(11) 0.064(8) 0.067(9) -0.019(7) -0.024(8) 0.016(7)
N39A 0.069(7) 0.048(5) 0.075(7) -0.015(5) -0.017(6) -0.006(5)
C40A 0.087(11) 0.066(9) 0.117(14) -0.037(9) -0.041(10) -0.006(8)
C41A 0.066(9) 0.057(8) 0.121(14) -0.025(8) -0.016(9) -0.016(7)
N42A 0.050(6) 0.052(5) 0.084(8) -0.020(5) -0.001(5) -0.015(5)
C43A 0.049(8) 0.070(9) 0.121(13) -0.025(8) 0.002(8) -0.007(7)
C44A 0.064(11) 0.106(13) 0.20(2) -0.030(13) 0.021(12) -0.017(9)
C45A 0.074(10) 0.075(9) 0.086(11) -0.004(8) 0.008(8) -0.021(8)
C46A 0.090(12) 0.097(12) 0.105(13) 0.004(10) -0.008(10) 0.015(10)
O1A 0.080(6) 0.052(4) 0.051(5) -0.014(4) 0.006(4) -0.027(4)
O11B 0.053(5) 0.064(5) 0.066(6) -0.022(4) -0.012(4) 0.005(4)
C12B 0.034(6) 0.081(9) 0.059(8) -0.019(7) 0.002(6) -0.015(6)
C13B 0.047(8) 0.081(9) 0.107(12) -0.042(9) -0.007(7) -0.003(7)
C14B 0.059(10) 0.118(14) 0.135(16) -0.084(13) 0.028(10) -0.027(9)
C15B 0.073(11) 0.149(18) 0.073(11) -0.042(12) 0.002(9) -0.035(11)
C16B 0.067(9) 0.118(13) 0.055(9) -0.014(8) -0.003(7) -0.037(9)
C17B 0.051(7) 0.089(10) 0.054(8) -0.016(7) -0.001(6) -0.017(7)
C18B 0.071(9) 0.100(11) 0.053(8) 0.002(7) -0.020(7) -0.021(8)
N19B 0.045(6) 0.073(7) 0.058(6) -0.002(5) -0.005(5) -0.001(5)
C20B 0.073(9) 0.070(9) 0.080(10) 0.014(7) -0.016(8) 0.010(7)
C21B 0.054(8) 0.069(8) 0.097(11) 0.004(7) -0.014(8) 0.017(6)
N22B 0.051(6) 0.045(5) 0.075(7) -0.006(5) 0.001(5) 0.005(4)
C23B 0.062(8) 0.059(7) 0.071(9) -0.011(6) 0.009(7) 0.006(6)
C24B 0.087(11) 0.079(10) 0.095(12) -0.001(8) 0.020(9) -0.009(8)
C25B 0.062(9) 0.058(8) 0.106(11) -0.022(7) 0.006(8) -0.001(6)
C26B 0.090(12) 0.070(10) 0.168(18) -0.041(11) -0.004(12) 0.007(8)
O31B 0.047(5) 0.055(4) 0.061(5) 0.002(4) 0.010(4) 0.008(4)
C32B 0.037(6) 0.060(7) 0.057(7) 0.001(6) -0.010(5) -0.006(5)
C33B 0.057(8) 0.064(8) 0.070(9) -0.002(7) -0.005(7) 0.006(6)
C34B 0.075(10) 0.073(9) 0.073(9) 0.008(7) -0.005(8) 0.001(7)
C35B 0.077(10) 0.098(12) 0.071(10) 0.025(9) -0.006(8) -0.014(9)
C36B 0.064(9) 0.103(11) 0.046(8) -0.011(7) 0.001(6) -0.013(8)
C37B 0.048(7) 0.074(8) 0.048(7) -0.008(6) -0.002(6) -0.007(6)
C38B 0.058(8) 0.083(9) 0.056(8) -0.026(7) -0.001(6) -0.002(7)
N39B 0.043(5) 0.058(6) 0.065(7) -0.024(5) -0.001(5) 0.005(4)
C40B 0.067(9) 0.076(9) 0.081(10) -0.025(7) 0.003(7) 0.026(7)
C41B 0.057(8) 0.061(8) 0.101(11) -0.010(7) -0.008(8) 0.021(6)
N42B 0.059(6) 0.055(6) 0.063(7) -0.011(5) -0.008(5) 0.008(5)
C43B 0.076(10) 0.054(8) 0.129(13) 0.002(8) -0.002(9) 0.001(7)
C45B 0.091(11) 0.069(9) 0.075(10) -0.001(7) -0.008(8) 0.021(8)
C44B 0.133(18) 0.065(11) 0.29(3) 0.028(15) -0.064(19) 0.001(11)
C46B 0.127(16) 0.118(15) 0.100(13) -0.041(11) -0.036(11) -0.010(12)
Cl6 0.058(2) 0.0559(18) 0.109(3) -0.0110(18) -0.0137(19) -0.0012(15)
Cl8 0.092(6) 0.100(6) 0.078(5) 0.000(4) 0.005(4) 0.026(5)
Cl7 0.094(6) 0.076(5) 0.084(5) -0.014(4) -0.005(4) -0.014(4)
O1B 0.045(4) 0.070(5) 0.049(5) -0.010(4) -0.002(4) 0.017(4)

loop_
_atom_type_symbol
_atom_type_description
_atom_type_scat_dispersion_real
_atom_type_scat_dispersion_imag
_atom_type_scat_source
C C 0.0033 0.0016 'International Tables Vol C Tables 4.2.6.8 and 6.1.1.4'
H H 0.0000 0.0000 'International Tables Vol C Tables 4.2.6.8 and 6.1.1.4'
N N 0.0061 0.0033 'International Tables Vol C Tables 4.2.6.8 and 6.1.1.4'
O O 0.0106 0.0060 'International Tables Vol C Tables 4.2.6.8 and 6.1.1.4'
Cl Cl 0.1484 0.1585 'International Tables Vol C Tables 4.2.6.8 and 6.1.1.4'
Cu Cu 0.3201 1.2651 'International Tables Vol C Tables 4.2.6.8 and 6.1.1.4'

loop_
_geom_angle_atom_site_label_1
_geom_angle_atom_site_label_2
_geom_angle_atom_site_label_3
_geom_angle
_geom_angle_site_symmetry_3
O1A Cu2A O31A 85.2(3) .
O1A Cu2A N39A 175.0(4) .
O31A Cu2A N39A 93.4(4) .
O1A Cu2A N42A 96.5(4) .
O31A Cu2A N42A 170.6(4) .
N39A Cu2A N42A 85.7(4) .
O1A Cu2A Cu1A 43.4(2) .
O31A Cu2A Cu1A 58.8(2) .
N39A Cu2A Cu1A 132.1(3) .
N42A Cu2A Cu1A 127.9(3) .
O1A Cu1A O11A 84.3(3) .
O1A Cu1A N19A 174.8(4) .
O11A Cu1A N19A 93.3(4) .
O1A Cu1A N22A 97.5(4) .
O11A Cu1A N22A 172.3(4) .
N19A Cu1A N22A 85.5(4) .
O1A Cu1A Cu2A 42.9(2) .
O11A Cu1A Cu2A 58.7(2) .
N19A Cu1A Cu2A 132.0(3) .
N22A Cu1A Cu2A 127.1(3) .
O11B Cu1B O1B 85.3(3) .
O11B Cu1B N19B 92.7(4) .
O1B Cu1B N19B 175.6(4) .
O11B Cu1B N22B 171.2(4) .
O1B Cu1B N22B 96.3(4) .
N19B Cu1B N22B 86.3(4) .
O11B Cu1B Cu2B 59.3(2) .
O1B Cu1B Cu2B 43.8(2) .
N19B Cu1B Cu2B 131.9(3) .
N22B Cu1B Cu2B 127.1(3) .
O1B Cu2B O31B 85.8(3) .
O1B Cu2B N39B 174.4(4) .
O31B Cu2B N39B 92.9(3) .
O1B Cu2B N42B 96.0(4) .
O31B Cu2B N42B 170.2(4) .
N39B Cu2B N42B 86.1(4) .
O1B Cu2B Cu1B 43.9(2) .
O31B Cu2B Cu1B 59.0(2) .
N39B Cu2B Cu1B 131.2(3) .
N42B Cu2B Cu1B 128.0(3) .
C12A O11A Cu1A 126.6(7) .
O11A C12A C13A 120.8(12) .
O11A C12A C17A 122.3(11) .
C13A C12A C17A 116.9(12) .
C12A C13A C14A 122.3(15) .
C12A C13A H13A 118.8 .
C14A C13A H13A 118.8 .
C15A C14A C13A 120.6(15) .
C15A C14A H14A 119.7 .
C13A C14A H14A 119.7 .
C14A C15A C16A 119.6(16) .
C14A C15A H15A 120.2 .
C16A C15A H15A 120.2 .
C17A C16A C15A 121.5(16) .
C17A C16A H16A 119.2 .
C15A C16A H16A 119.2 .
C16A C17A C12A 119.0(13) .
C16A C17A C18A 121.4(13) .
C12A C17A C18A 119.6(11) .
N19A C18A C17A 113.2(10) .
N19A C18A H18A 108.9 .
C17A C18A H18A 108.9 .
N19A C18A H18B 108.9 .
C17A C18A H18B 108.9 .
H18A C18A H18B 107.8 .
C18A N19A C20A 113.3(10) .
C18A N19A Cu1A 111.8(7) .
C20A N19A Cu1A 105.4(8) .
C18A N19A H19A 108.7 .
C20A N19A H19A 108.7 .
Cu1A N19A H19A 108.7 .
N19A C20A C21A 106.3(10) .
N19A C20A H20A 110.5 .
C21A C20A H20A 110.5 .
N19A C20A H20B 110.5 .
C21A C20A H20B 110.5 .
H20A C20A H20B 108.7 .
C20A C21A N22A 110.4(10) .
C20A C21A H21A 109.6 .
N22A C21A H21A 109.6 .
C20A C21A H21B 109.6 .
N22A C21A H21B 109.6 .
H21A C21A H21B 108.1 .
C23A N22A C21A 109.4(10) .
C23A N22A C25A 110.8(11) .
C21A N22A C25A 111.4(10) .
C23A N22A Cu1A 108.6(7) .
C21A N22A Cu1A 104.8(7) .
C25A N22A Cu1A 111.6(7) .
N22A C23A C24A 116.6(11) .
N22A C23A H23A 108.1 .
C24A C23A H23A 108.1 .
N22A C23A H23B 108.1 .
C24A C23A H23B 108.1 .
H23A C23A H23B 107.3 .
C23A C24A H24A 109.5 .
C23A C24A H24B 109.5 .
H24A C24A H24B 109.5 .
C23A C24A H24C 109.5 .
H24A C24A H24C 109.5 .
H24B C24A H24C 109.5 .
N22A C25A C26A 111.6(11) .
N22A C25A H25A 109.3 .
C26A C25A H25A 109.3 .
N22A C25A H25B 109.3 .
C26A C25A H25B 109.3 .
H25A C25A H25B 108.0 .
C25A C26A H26A 109.5 .
C25A C26A H26B 109.5 .
H26A C26A H26B 109.5 .
C25A C26A H26C 109.5 .
H26A C26A H26C 109.5 .
H26B C26A H26C 109.5 .
C32A O31A Cu2A 125.5(8) .
O31A C32A C37A 123.6(12) .
O31A C32A C33A 117.9(13) .
C37A C32A C33A 118.4(12) .
C34A C33A C32A 120.3(15) .
C34A C33A H33A 119.8 .
C32A C33A H33A 119.8 .
C35A C34A C33A 121.4(15) .
C35A C34A H34A 119.3 .
C33A C34A H34A 119.3 .
C34A C35A C36A 117.9(15) .
C34A C35A H35A 121.0 .
C36A C35A H35A 121.0 .
C35A C36A C37A 124.8(16) .
C35A C36A H36A 117.6 .
C37A C36A H36A 117.6 .
C36A C37A C32A 117.1(14) .
C36A C37A C38A 122.8(14) .
C32A C37A C38A 120.1(12) .
C37A C38A N39A 111.9(10) .
C37A C38A H38A 109.2 .
N39A C38A H38A 109.2 .
C37A C38A H38B 109.2 .
N39A C38A H38B 109.2 .
H38A C38A H38B 107.9 .
C40A N39A C38A 114.3(11) .
C40A N39A Cu2A 105.3(8) .
C38A N39A Cu2A 110.6(8) .
C40A N39A H39A 108.8 .
C38A N39A H39A 108.8 .
Cu2A N39A H39A 108.8 .
N39A C40A C41A 107.8(12) .
N39A C40A H40A 110.2 .
C41A C40A H40A 110.2 .
N39A C40A H40B 110.2 .
C41A C40A H40B 110.2 .
H40A C40A H40B 108.5 .
N42A C41A C40A 109.1(11) .
N42A C41A H41A 109.9 .
C40A C41A H41A 109.9 .
N42A C41A H41B 109.9 .
C40A C41A H41B 109.9 .
H41A C41A H41B 108.3 .
C41A N42A C43A 109.0(10) .
C41A N42A C45A 110.8(10) .
C43A N42A C45A 111.4(11) .
C41A N42A Cu2A 106.3(8) .
C43A N42A Cu2A 107.9(7) .
C45A N42A Cu2A 111.2(8) .
N42A C43A C44A 117.3(12) .
N42A C43A H43A 108.0 .
C44A C43A H43A 108.0 .
N42A C43A H43B 108.0 .
C44A C43A H43B 108.0 .
H43A C43A H43B 107.2 .
C43A C44A H44A 109.5 .
C43A C44A H44B 109.5 .
H44A C44A H44B 109.5 .
C43A C44A H44C 109.5 .
H44A C44A H44C 109.5 .
H44B C44A H44C 109.5 .
C46A C45A N42A 111.4(12) .
C46A C45A H45A 109.4 .
N42A C45A H45A 109.4 .
C46A C45A H45B 109.4 .
N42A C45A H45B 109.4 .
H45A C45A H45B 108.0 .
C45A C46A H46A 109.5 .
C45A C46A H46B 109.5 .
H46A C46A H46B 109.5 .
C45A C46A H46C 109.5 .
H46A C46A H46C 109.5 .
H46B C46A H46C 109.5 .
Cu2A O1A Cu1A 93.7(3) .
Cu2A O1A H1A 133.1 .
Cu1A O1A H1A 133.1 .
C12B O11B Cu1B 128.0(8) .
O11B C12B C13B 119.5(12) .
O11B C12B C17B 120.8(12) .
C13B C12B C17B 119.6(12) .
C12B C13B C14B 118.7(16) .
C12B C13B H13B 120.7 .
C14B C13B H13B 120.7 .
C15B C14B C13B 122.5(17) .
C15B C14B H14B 118.7 .
C13B C14B H14B 118.7 .
C16B C15B C14B 116.9(16) .
C16B C15B H15B 121.6 .
C14B C15B H15B 121.6 .
C15B C16B C17B 126.1(16) .
C15B C16B H16B 116.9 .
C17B C16B H16B 116.9 .
C16B C17B C12B 116.1(14) .
C16B C17B C18B 122.4(13) .
C12B C17B C18B 121.4(11) .
N19B C18B C17B 111.8(11) .
N19B C18B H18C 109.3 .
C17B C18B H18C 109.3 .
N19B C18B H18D 109.3 .
C17B C18B H18D 109.3 .
H18C C18B H18D 107.9 .
C18B N19B C20B 112.8(10) .
C18B N19B Cu1B 112.0(8) .
C20B N19B Cu1B 103.8(8) .
C18B N19B H19B 109.4 .
C20B N19B H19B 109.4 .
Cu1B N19B H19B 109.4 .
N19B C20B C21B 108.0(10) .
N19B C20B H20C 110.1 .
C21B C20B H20C 110.1 .
N19B C20B H20D 110.1 .
C21B C20B H20D 110.1 .
H20C C20B H20D 108.4 .
C20B C21B N22B 109.3(10) .
C20B C21B H21C 109.8 .
N22B C21B H21C 109.8 .
C20B C21B H21D 109.8 .
N22B C21B H21D 109.8 .
H21C C21B H21D 108.3 .
C23B N22B C21B 112.0(10) .
C23B N22B C25B 111.2(10) .
C21B N22B C25B 109.3(10) .
C23B N22B Cu1B 110.9(7) .
C21B N22B Cu1B 105.5(8) .
C25B N22B Cu1B 107.9(7) .
N22B C23B C24B 113.6(11) .
N22B C23B H23C 108.8 .
C24B C23B H23C 108.8 .
N22B C23B H23D 108.8 .
C24B C23B H23D 108.8 .
H23C C23B H23D 107.7 .
C23B C24B H24D 109.5 .
C23B C24B H24E 109.5 .
H24D C24B H24E 109.5 .
C23B C24B H24F 109.5 .
H24D C24B H24F 109.5 .
H24E C24B H24F 109.5 .
N22B C25B C26B 115.8(11) .
N22B C25B H25C 108.3 .
C26B C25B H25C 108.3 .
N22B C25B H25D 108.3 .
C26B C25B H25D 108.3 .
H25C C25B H25D 107.4 .
C25B C26B H26D 109.5 .
C25B C26B H26E 109.5 .
H26D C26B H26E 109.5 .
C25B C26B H26F 109.5 .
H26D C26B H26F 109.5 .
H26E C26B H26F 109.5 .
C32B O31B Cu2B 126.7(7) .
O31B C32B C33B 119.7(11) .
O31B C32B C37B 122.2(11) .
C33B C32B C37B 118.0(11) .
C34B C33B C32B 122.8(13) .
C34B C33B H33B 118.6 .
C32B C33B H33B 118.6 .
C33B C34B C35B 119.0(14) .
C33B C34B H34B 120.5 .
C35B C34B H34B 120.5 .
C36B C35B C34B 119.3(13) .
C36B C35B H35B 120.4 .
C34B C35B H35B 120.4 .
C35B C36B C37B 123.2(14) .
C35B C36B H36B 118.4 .
C37B C36B H36B 118.4 .
C32B C37B C36B 117.6(12) .
C32B C37B C38B 121.0(11) .
C36B C37B C38B 121.3(12) .
N39B C38B C37B 112.7(10) .
N39B C38B H38C 109.0 .
C37B C38B H38C 109.0 .
N39B C38B H38D 109.0 .
C37B C38B H38D 109.0 .
H38C C38B H38D 107.8 .
C38B N39B C40B 112.5(9) .
C38B N39B Cu2B 111.3(7) .
C40B N39B Cu2B 104.6(8) .
C38B N39B H39B 109.4 .
C40B N39B H39B 109.4 .
Cu2B N39B H39B 109.4 .
N39B C40B C41B 106.4(10) .
N39B C40B H40C 110.4 .
C41B C40B H40C 110.4 .
N39B C40B H40D 110.4 .
C41B C40B H40D 110.4 .
H40C C40B H40D 108.6 .
C40B C41B N42B 109.2(10) .
C40B C41B H41C 109.8 .
N42B C41B H41C 109.8 .
C40B C41B H41D 109.8 .
N42B C41B H41D 109.8 .
H41C C41B H41D 108.3 .
C45B N42B C41B 110.4(10) .
C45B N42B C43B 112.2(11) .
C41B N42B C43B 109.6(10) .
C45B N42B Cu2B 111.7(8) .
C41B N42B Cu2B 104.8(7) .
C43B N42B Cu2B 107.8(8) .
C44B C43B N42B 116.5(13) .
C44B C43B H43C 108.2 .
N42B C43B H43C 108.2 .
C44B C43B H43D 108.2 .
N42B C43B H43D 108.2 .
H43C C43B H43D 107.3 .
N42B C45B C46B 113.5(12) .
N42B C45B H45C 108.9 .
C46B C45B H45C 108.9 .
N42B C45B H45D 108.9 .
C46B C45B H45D 108.9 .
H45C C45B H45D 107.7 .
C43B C44B H44D 109.5 .
C43B C44B H44E 109.5 .
H44D C44B H44E 109.5 .
C43B C44B H44F 109.5 .
H44D C44B H44F 109.5 .
H44E C44B H44F 109.5 .
C45B C46B H46D 109.5 .
C45B C46B H46E 109.5 .
H46D C46B H46E 109.5 .
C45B C46B H46F 109.5 .
H46D C46B H46F 109.5 .
H46E C46B H46F 109.5 .
O63 Cl6 O61 118.0(15) .
O63 Cl6 O67 57.5(15) .
O61 Cl6 O67 78.0(14) .
O63 Cl6 O65 80.3(15) .
O61 Cl6 O65 82.1(14) .
O67 Cl6 O65 114.5(14) .
O63 Cl6 O66 80.7(16) .
O61 Cl6 O66 160.2(15) .
O67 Cl6 O66 110.2(15) .
O65 Cl6 O66 109.0(14) .
O63 Cl6 O62 111.0(16) .
O61 Cl6 O62 107.3(14) .
O67 Cl6 O62 168.0(16) .
O65 Cl6 O62 56.9(13) .
O66 Cl6 O62 68.4(15) .
O63 Cl6 O68 164.4(17) .
O61 Cl6 O68 51.1(13) .
O67 Cl6 O68 107.1(16) .
O65 Cl6 O68 106.6(15) .
O66 Cl6 O68 109.3(16) .
O62 Cl6 O68 84.2(16) .
O63 Cl6 O64 107.7(16) .
O61 Cl6 O64 106.0(15) .
O67 Cl6 O64 82.1(16) .
O65 Cl6 O64 163.1(16) .
O66 Cl6 O64 59.2(15) .
O62 Cl6 O64 106.2(16) .
O68 Cl6 O64 69.7(16) .
O68 O61 Cl6 66.3(14) .
O68 O61 O67 98.4(19) .
Cl6 O61 O67 51.2(10) .
O65 O62 Cl6 61.2(12) .
O65 O62 O66 102.4(18) .
Cl6 O62 O66 55.6(11) .
O67 O63 Cl6 62.2(13) .
O66 O64 Cl6 58.5(13) .
O66 O64 O68 97.5(19) .
Cl6 O64 O68 54.2(11) .
O62 O65 Cl6 61.9(12) .
Cl6 O66 O64 62.3(13) .
Cl6 O66 O62 56.0(11) .
O64 O66 O62 99.7(19) .
O63 O67 Cl6 60.3(13) .
O63 O67 O61 99.2(17) .
Cl6 O67 O61 50.7(10) .
O61 O68 Cl6 62.7(13) .
O61 O68 O64 104(2) .
Cl6 O68 O64 56.1(12) .
O84 Cl8 O82 115.4(15) .
O84 Cl8 O81 115.6(14) .
O82 Cl8 O81 108.2(13) .
O84 Cl8 O83 111.8(14) .
O82 Cl8 O83 102.2(13) .
O81 Cl8 O83 102.0(12) .
Cl8 O82 O82 136(3) 2_655
O73 Cl7 O74 115(2) .
O73 Cl7 O72 118.7(19) .
O74 Cl7 O72 113(2) .
O73 Cl7 O71 102.7(18) .
O74 Cl7 O71 102(2) .
O72 Cl7 O71 102.8(15) .
Cu2B O1B Cu1B 92.3(3) .
Cu2B O1B H1B 133.8 .
Cu1B O1B H1B 133.8 .

loop_
_geom_bond_atom_site_label_1
_geom_bond_atom_site_label_2
_geom_bond_distance
_geom_bond_site_symmetry_2
Cu2A O1A 1.913(7) .
Cu2A O31A 1.946(8) .
Cu2A N39A 1.984(10) .
Cu2A N42A 2.064(10) .
Cu2A Cu1A 2.804(2) .
Cu1A O1A 1.929(7) .
Cu1A O11A 1.950(8) .
Cu1A N19A 1.976(9) .
Cu1A N22A 2.078(9) .
Cu1B O11B 1.924(8) .
Cu1B O1B 1.937(7) .
Cu1B N19B 1.989(9) .
Cu1B N22B 2.070(9) .
Cu1B Cu2B 2.792(2) .
Cu2B O1B 1.934(7) .
Cu2B O31B 1.941(7) .
Cu2B N39B 1.985(9) .
Cu2B N42B 2.067(10) .
O11A C12A 1.327(14) .
C12A C13A 1.386(17) .
C12A C17A 1.432(17) .
C13A C14A 1.39(2) .
C13A H13A 0.9300 .
C14A C15A 1.33(2) .
C14A H14A 0.9300 .
C15A C16A 1.40(2) .
C15A H15A 0.9300 .
C16A C17A 1.382(18) .
C16A H16A 0.9300 .
C17A C18A 1.490(17) .
C18A N19A 1.464(15) .
C18A H18A 0.9700 .
C18A H18B 0.9700 .
N19A C20A 1.470(15) .
N19A H19A 0.9100 .
C20A C21A 1.485(18) .
C20A H20A 0.9700 .
C20A H20B 0.9700 .
C21A N22A 1.486(15) .
C21A H21A 0.9700 .
C21A H21B 0.9700 .
N22A C23A 1.477(15) .
N22A C25A 1.489(16) .
C23A C24A 1.523(19) .
C23A H23A 0.9700 .
C23A H23B 0.9700 .
C24A H24A 0.9600 .
C24A H24B 0.9600 .
C24A H24C 0.9600 .
C25A C26A 1.522(19) .
C25A H25A 0.9700 .
C25A H25B 0.9700 .
C26A H26A 0.9600 .
C26A H26B 0.9600 .
C26A H26C 0.9600 .
O31A C32A 1.343(14) .
C32A C37A 1.407(18) .
C32A C33A 1.425(18) .
C33A C34A 1.404(19) .
C33A H33A 0.9300 .
C34A C35A 1.35(2) .
C34A H34A 0.9300 .
C35A C36A 1.37(2) .
C35A H35A 0.9300 .
C36A C37A 1.402(19) .
C36A H36A 0.9300 .
C37A C38A 1.481(19) .
C38A N39A 1.484(17) .
C38A H38A 0.9700 .
C38A H38B 0.9700 .
N39A C40A 1.473(17) .
N39A H39A 0.9100 .
C40A C41A 1.49(2) .
C40A H40A 0.9700 .
C40A H40B 0.9700 .
C41A N42A 1.491(16) .
C41A H41A 0.9700 .
C41A H41B 0.9700 .
N42A C43A 1.503(16) .
N42A C45A 1.511(17) .
C43A C44A 1.532(19) .
C43A H43A 0.9700 .
C43A H43B 0.9700 .
C44A H44A 0.9600 .
C44A H44B 0.9600 .
C44A H44C 0.9600 .
C45A C46A 1.504(19) .
C45A H45A 0.9700 .
C45A H45B 0.9700 .
C46A H46A 0.9600 .
C46A H46B 0.9600 .
C46A H46C 0.9600 .
O1A H1A 0.9300 .
O11B C12B 1.345(14) .
C12B C13B 1.398(18) .
C12B C17B 1.416(18) .
C13B C14B 1.41(2) .
C13B H13B 0.9300 .
C14B C15B 1.38(2) .
C14B H14B 0.9300 .
C15B C16B 1.32(2) .
C15B H15B 0.9300 .
C16B C17B 1.414(18) .
C16B H16B 0.9300 .
C17B C18B 1.50(2) .
C18B N19B 1.452(16) .
C18B H18C 0.9700 .
C18B H18D 0.9700 .
N19B C20B 1.481(16) .
N19B H19B 0.9100 .
C20B C21B 1.490(19) .
C20B H20C 0.9700 .
C20B H20D 0.9700 .
C21B N22B 1.504(15) .
C21B H21C 0.9700 .
C21B H21D 0.9700 .
N22B C23B 1.480(15) .
N22B C25B 1.504(16) .
C23B C24B 1.497(19) .
C23B H23C 0.9700 .
C23B H23D 0.9700 .
C24B H24D 0.9600 .
C24B H24E 0.9600 .
C24B H24F 0.9600 .
C25B C26B 1.520(19) .
C25B H25C 0.9700 .
C25B H25D 0.9700 .
C26B H26D 0.9600 .
C26B H26E 0.9600 .
C26B H26F 0.9600 .
O31B C32B 1.339(13) .
C32B C33B 1.385(16) .
C32B C37B 1.406(17) .
C33B C34B 1.379(18) .
C33B H33B 0.9300 .
C34B C35B 1.38(2) .
C34B H34B 0.9300 .
C35B C36B 1.35(2) .
C35B H35B 0.9300 .
C36B C37B 1.408(17) .
C36B H36B 0.9300 .
C37B C38B 1.489(17) .
C38B N39B 1.457(15) .
C38B H38C 0.9700 .
C38B H38D 0.9700 .
N39B C40B 1.472(15) .
N39B H39B 0.9100 .
C40B C41B 1.497(18) .
C40B H40C 0.9700 .
C40B H40D 0.9700 .
C41B N42B 1.521(16) .
C41B H41C 0.9700 .
C41B H41D 0.9700 .
N42B C45B 1.455(17) .
N42B C43B 1.528(17) .
C43B C44B 1.50(2) .
C43B H43C 0.9700 .
C43B H43D 0.9700 .
C45B C46B 1.54(2) .
C45B H45C 0.9700 .
C45B H45D 0.9700 .
C44B H44D 0.9600 .
C44B H44E 0.9600 .
C44B H44F 0.9600 .
C46B H46D 0.9600 .
C46B H46E 0.9600 .
C46B H46F 0.9600 .
Cl6 O63 1.41(2) .
Cl6 O61 1.425(19) .
Cl6 O67 1.44(2) .
Cl6 O65 1.446(19) .
Cl6 O66 1.45(2) .
Cl6 O62 1.46(2) .
Cl6 O68 1.47(2) .
Cl6 O64 1.50(2) .
O61 O68 1.25(3) .
O61 O67 1.80(3) .
O62 O65 1.38(3) .
O62 O66 1.63(3) .
O63 O67 1.37(3) .
O64 O66 1.46(4) .
O64 O68 1.70(4) .
Cl8 O84 1.360(15) .
Cl8 O82 1.449(15) .
Cl8 O81 1.458(14) .
Cl8 O83 1.623(15) .
O82 O82 1.67(5) 2_655
Cl7 O73 1.28(3) .
Cl7 O74 1.44(3) .
Cl7 O72 1.45(2) .
Cl7 O71 1.52(2) .
O1B H1B 0.9300 .
